data_7050338
loop_
_publ_author_name
'Jaisa Fernandes Soares'
'David J. Evans'
'Geraldo R. Friedermann'
'Peter B. Hitchcock'
'G. Jeffery Leigh'
'Giovana G. Nunes'
'Dayane M. Reis'
'Eduardo L. Sa'

_publ_section_title
;
Iron(III) and Titanium(IV) Oxoalkoxide Chemistry:
Synthetic, Structural, Magnetochemical and Spectroscopic Studies of
[Ti3(m3-OPri)2(m-OPri)3(OPri)6][FeCl4] and [Fe5(m5-O)(m-OPri)8Cl5]
;
_journal_name_full 'New J.Chem.(Nouv.J.Chim.)'
_journal_year 2004
_chemical_compound_source 'synthesis as described'
_chemical_formula_moiety '(C33 H77 O11 Ti3)( Cl4 Fe1)'
_chemical_formula_sum 'C33 H77 Cl4 Fe O11 Ti3'
_chemical_formula_weight 991.3
_chemical_name_common '[Ti3(OiPr)11][FeCl4]'
_space_group_IT_number 2
_symmetry_cell_setting triclinic
_symmetry_Int_Tables_number 2
_symmetry_space_group_name_Hall '-P 1'
_symmetry_space_group_name_H-M 'P -1'
_atom_sites_solution_hydrogens geom
_atom_sites_solution_primary direct
_atom_sites_solution_secondary difmap
_cell_angle_alpha 95.111(4)
_cell_angle_beta 94.370(2)
_cell_angle_gamma 90.744(4)
_cell_formula_units_Z 2
_cell_length_a 11.5758(7)
_cell_length_b 12.2739(5)
_cell_length_c 17.2195(10)
_cell_measurement_reflns_used 13782
_cell_measurement_temperature 173(2)
_cell_measurement_theta_max 25.028
_cell_measurement_theta_min 3.705
_cell_measurement_wavelength 0.71073
_cell_volume 2429.3(2)
_diffrn_ambient_temperature 173(2)
_diffrn_measured_fraction_theta_full 0.992
_diffrn_measured_fraction_theta_max 0.992
_diffrn_measurement_device KappaCCD
_diffrn_measurement_method CCD
_diffrn_radiation_monochromator graphite
_diffrn_radiation_probe x-ray
_diffrn_radiation_type MoK\a
_diffrn_radiation_wavelength 0.71073
_diffrn_reflns_av_R_equivalents 0.0366
_diffrn_reflns_av_unetI/netI 0.0577
_diffrn_reflns_limit_h_max 13
_diffrn_reflns_limit_h_min -13
_diffrn_reflns_limit_k_max 14
_diffrn_reflns_limit_k_min -11
_diffrn_reflns_limit_l_max 20
_diffrn_reflns_limit_l_min -20
_diffrn_reflns_number 15036
_diffrn_reflns_theta_full 25.04
_diffrn_reflns_theta_max 25.04
_diffrn_reflns_theta_min 3.74
_exptl_absorpt_coefficient_mu 1.035
_exptl_absorpt_correction_T_max 0.793
_exptl_absorpt_correction_T_min 0.763
_exptl_absorpt_correction_type multi-scan
_exptl_absorpt_process_details
;
[c.f. r.h. blessing, acta cryst. (1995), a51, 33-38]
;
_exptl_crystal_colour yellow
_exptl_crystal_density_diffrn 1.355
_exptl_crystal_density_method 'not measured'
_exptl_crystal_description prism
_exptl_crystal_F_000 1046
_exptl_crystal_size_max 0.3
_exptl_crystal_size_mid 0.2
_exptl_crystal_size_min 0.2
_refine_diff_density_max 1.101
_refine_diff_density_min -1.076
_refine_diff_density_rms 0.076
_refine_ls_extinction_method none
_refine_ls_goodness_of_fit_ref 1.03
_refine_ls_hydrogen_treatment mixed
_refine_ls_matrix_type full
_refine_ls_number_parameters 469
_refine_ls_number_reflns 8526
_refine_ls_number_restraints 0
_refine_ls_restrained_S_all 1.03
_refine_ls_R_factor_all 0.0762
_refine_ls_R_factor_gt 0.0558
_refine_ls_shift/su_max 0.003
_refine_ls_shift/su_mean 0
_refine_ls_structure_factor_coef Fsqd
_refine_ls_weighting_details 'calc w=1/[\s^2^(Fo^2^)+(0.0436P)^2^+5.4534P] where P=(Fo^2^+2Fc^2^)/3'
_refine_ls_weighting_scheme calc
_refine_ls_wR_factor_gt 0.1247
_refine_ls_wR_factor_ref 0.1367
_reflns_number_gt 6708
_reflns_number_total 8526
_reflns_threshold_expression >2sigma(I)
_cod_database_code 7050338

loop_
_symmetry_equiv_pos_as_xyz
'x, y, z'
'-x, -y, -z'

loop_
_atom_site_label
_atom_site_type_symbol
_atom_site_fract_x
_atom_site_fract_y
_atom_site_fract_z
_atom_site_U_iso_or_equiv
_atom_site_adp_type
_atom_site_occupancy
_atom_site_symmetry_multiplicity
_atom_site_calc_flag
_atom_site_refinement_flags
_atom_site_disorder_assembly
_atom_site_disorder_group
Fe Fe 0.31791(6) 0.33586(6) 0.76544(5) 0.0534(2) Uani 1 1 d . . .
Ti1 Ti 0.18430(6) 0.25399(5) 0.15950(4) 0.02302(16) Uani 1 1 d . . .
Ti2 Ti 0.31328(6) 0.08538(5) 0.25317(4) 0.02726(17) Uani 1 1 d . . .
Ti3 Ti 0.18581(6) 0.27419(5) 0.33850(4) 0.02627(17) Uani 1 1 d . . .
Cl1 Cl 0.39969(16) 0.30545(13) 0.65538(8) 0.0780(5) Uani 1 1 d . . .
Cl2 Cl 0.4430(2) 0.28171(17) 0.85578(9) 0.1109(8) Uani 1 1 d . . .
Cl3 Cl 0.28647(11) 0.51071(10) 0.78847(9) 0.0628(4) Uani 1 1 d . . .
Cl4 Cl 0.15788(18) 0.24397(14) 0.7659(2) 0.1734(15) Uani 1 1 d . . .
O1 O 0.1272(2) 0.35741(19) 0.24709(14) 0.0264(6) Uani 1 1 d . . .
O2 O 0.2726(2) 0.11178(19) 0.13920(15) 0.0284(6) Uani 1 1 d . . .
O3 O 0.2834(2) 0.1429(2) 0.36409(15) 0.0342(6) Uani 1 1 d . . .
O4 O 0.3128(2) 0.26372(18) 0.25539(14) 0.0231(5) Uani 1 1 d . . .
O5 O 0.1417(2) 0.14428(18) 0.24488(14) 0.0229(5) Uani 1 1 d . . .
O6 O 0.2636(2) 0.3326(2) 0.10069(15) 0.0309(6) Uani 1 1 d . . .
O7 O 0.0522(2) 0.2322(2) 0.10123(15) 0.0314(6) Uani 1 1 d . . .
O8 O 0.4654(2) 0.0777(2) 0.25228(17) 0.0386(7) Uani 1 1 d . . .
O9 O 0.2799(2) -0.0550(2) 0.25775(17) 0.0363(7) Uani 1 1 d . . .
O10 O 0.2559(2) 0.3748(2) 0.40605(15) 0.0352(6) Uani 1 1 d . . .
O11 O 0.0541(2) 0.2567(2) 0.38273(16) 0.0357(7) Uani 1 1 d . . .
C1 C 0.0328(3) 0.4346(3) 0.2423(2) 0.0328(9) Uani 1 1 d . . .
H1 H -0.0424 0.3926 0.2364 0.039 Uiso 1 1 calc R . .
C2 C 0.0415(4) 0.4981(3) 0.1717(3) 0.0407(10) Uani 1 1 d . . .
H2A H 0.0394 0.4471 0.1244 0.061 Uiso 1 1 calc R . .
H2B H 0.1145 0.5404 0.1772 0.061 Uiso 1 1 calc R . .
H2C H -0.0237 0.5479 0.1677 0.061 Uiso 1 1 calc R . .
C3 C 0.0362(4) 0.5105(3) 0.3163(3) 0.0469(11) Uani 1 1 d . . .
H3A H 0.0304 0.4675 0.3612 0.07 Uiso 1 1 calc R . .
H3B H -0.0289 0.5606 0.3132 0.07 Uiso 1 1 calc R . .
H3C H 0.1093 0.5527 0.3226 0.07 Uiso 1 1 calc R . .
C4 C 0.3289(4) 0.0765(4) 0.0698(3) 0.0441(11) Uani 1 1 d . . .
H4 H 0.3974 0.1262 0.067 0.053 Uiso 1 1 calc R . .
C5 C 0.3715(5) -0.0377(4) 0.0729(3) 0.0613(14) Uani 1 1 d . . .
H5A H 0.4242 -0.0414 0.1199 0.092 Uiso 1 1 calc R . .
H5B H 0.4127 -0.0584 0.0264 0.092 Uiso 1 1 calc R . .
H5C H 0.3055 -0.088 0.0746 0.092 Uiso 1 1 calc R . .
C6 C 0.2475(5) 0.0860(4) -0.0022(3) 0.0540(13) Uani 1 1 d . . .
H6A H 0.222 0.1616 -0.0032 0.081 Uiso 1 1 calc R . .
H6B H 0.1801 0.0373 -0.0009 0.081 Uiso 1 1 calc R . .
H6C H 0.2879 0.065 -0.0491 0.081 Uiso 1 1 calc R . .
C7 C 0.3249(6) 0.1029(7) 0.4359(4) 0.097(3) Uani 1 1 d . . .
H7 H 0.3477 0.0293 0.4131 0.116 Uiso 1 1 calc R . .
C8 C 0.4349(5) 0.1375(6) 0.4672(3) 0.0771(18) Uani 1 1 d . . .
H8A H 0.4822 0.1548 0.4249 0.116 Uiso 1 1 calc R . .
H8B H 0.4713 0.0792 0.4952 0.116 Uiso 1 1 calc R . .
H8C H 0.4287 0.203 0.5036 0.116 Uiso 1 1 calc R . .
C9 C 0.2368(6) 0.0651(7) 0.4809(4) 0.096(2) Uani 1 1 d . . .
H9A H 0.1693 0.0394 0.446 0.144 Uiso 1 1 calc R . .
H9B H 0.2142 0.1251 0.5178 0.144 Uiso 1 1 calc R . .
H9C H 0.2663 0.0049 0.51 0.144 Uiso 1 1 calc R . .
C10 C 0.4162(3) 0.3374(3) 0.2566(2) 0.0325(9) Uani 1 1 d . . .
H10 H 0.4577 0.3159 0.2089 0.039 Uiso 1 1 calc R . .
C11 C 0.3798(4) 0.4557(3) 0.2532(3) 0.0390(10) Uani 1 1 d . . .
H11A H 0.327 0.4616 0.2065 0.058 Uiso 1 1 calc R . .
H11B H 0.4485 0.5024 0.2508 0.058 Uiso 1 1 calc R . .
H11C H 0.3403 0.4793 0.3 0.058 Uiso 1 1 calc R . .
C12 C 0.4991(4) 0.3261(4) 0.3276(3) 0.0429(11) Uani 1 1 d . . .
H12A H 0.5222 0.2496 0.3285 0.064 Uiso 1 1 calc R . .
H12B H 0.4609 0.3486 0.3751 0.064 Uiso 1 1 calc R . .
H12C H 0.568 0.3726 0.3252 0.064 Uiso 1 1 calc R . .
C13 C 0.0339(3) 0.0788(3) 0.2357(2) 0.0305(9) Uani 1 1 d . . .
H13 H -0.0325 0.1298 0.232 0.037 Uiso 1 1 calc R . .
C14 C 0.0272(4) 0.0010(3) 0.1615(2) 0.0373(10) Uani 1 1 d . . .
H14A H 0.034 0.0429 0.1162 0.056 Uiso 1 1 calc R . .
H14B H -0.0473 -0.0389 0.1559 0.056 Uiso 1 1 calc R . .
H14C H 0.0905 -0.0511 0.1646 0.056 Uiso 1 1 calc R . .
C15 C 0.0217(4) 0.0143(3) 0.3061(2) 0.0371(10) Uani 1 1 d . . .
H15A H 0.0257 0.0647 0.3537 0.056 Uiso 1 1 calc R . .
H15B H 0.0845 -0.0382 0.3097 0.056 Uiso 1 1 calc R . .
H15C H -0.0531 -0.0251 0.3002 0.056 Uiso 1 1 calc R . .
C16 C 0.3185(4) 0.3766(3) 0.0375(2) 0.0375(10) Uani 1 1 d . . .
H16 H 0.2979 0.3279 -0.0114 0.045 Uiso 1 1 calc R . .
C17 C 0.2730(4) 0.4887(4) 0.0257(3) 0.0523(13) Uani 1 1 d . . .
H17A H 0.1888 0.4839 0.0139 0.078 Uiso 1 1 calc R . .
H17B H 0.3094 0.5178 -0.0178 0.078 Uiso 1 1 calc R . .
H17C H 0.2911 0.5374 0.0735 0.078 Uiso 1 1 calc R . .
C18 C 0.4491(4) 0.3776(4) 0.0539(3) 0.0507(12) Uani 1 1 d . . .
H18A H 0.475 0.3029 0.06 0.076 Uiso 1 1 calc R . .
H18B H 0.4709 0.4243 0.1021 0.076 Uiso 1 1 calc R . .
H18C H 0.4857 0.4061 0.0102 0.076 Uiso 1 1 calc R . .
C19 C -0.0372(4) 0.2239(4) 0.0388(3) 0.0413(10) Uani 1 1 d . . .
H19 H -0.0425 0.1462 0.0156 0.05 Uiso 1 1 calc R . .
C20 C -0.0076(5) 0.2953(4) -0.0244(3) 0.0541(13) Uani 1 1 d . . .
H20A H 0.0661 0.2725 -0.0445 0.081 Uiso 1 1 calc R . .
H20B H -0.0008 0.3718 -0.0026 0.081 Uiso 1 1 calc R . .
H20C H -0.069 0.2879 -0.0671 0.081 Uiso 1 1 calc R . .
C21 C -0.1513(4) 0.2522(4) 0.0722(3) 0.0581(14) Uani 1 1 d . . .
H21A H -0.1667 0.2025 0.1119 0.087 Uiso 1 1 calc R . .
H21B H -0.2138 0.2445 0.0303 0.087 Uiso 1 1 calc R . .
H21C H -0.1475 0.3277 0.0962 0.087 Uiso 1 1 calc R . .
C22 C 0.5769(4) 0.0308(5) 0.2414(3) 0.0603(14) Uani 1 1 d . . .
H22 H 0.5634 -0.0389 0.207 0.072 Uiso 1 1 calc R . .
C23 C 0.6457(5) 0.1076(5) 0.1973(3) 0.0697(16) Uani 1 1 d . . .
H23A H 0.6025 0.1193 0.1477 0.105 Uiso 1 1 calc R . .
H23B H 0.7206 0.0753 0.187 0.105 Uiso 1 1 calc R . .
H23C H 0.6585 0.1778 0.2289 0.105 Uiso 1 1 calc R . .
C24 C 0.6329(4) 0.0032(5) 0.3146(4) 0.0698(17) Uani 1 1 d . . .
H24A H 0.5829 -0.0473 0.3385 0.105 Uiso 1 1 calc R . .
H24B H 0.6471 0.0699 0.35 0.105 Uiso 1 1 calc R . .
H24C H 0.7069 -0.0316 0.3052 0.105 Uiso 1 1 calc R . .
C25 C 0.3175(4) -0.1652(3) 0.2630(3) 0.0404(10) Uani 1 1 d . . .
H25 H 0.4016 -0.1686 0.2535 0.048 Uiso 1 1 calc R . .
C26 C 0.2508(6) -0.2398(4) 0.2022(4) 0.085(2) Uani 1 1 d . . .
H26A H 0.2621 -0.2165 0.1504 0.127 Uiso 1 1 calc R . .
H26B H 0.1682 -0.2374 0.2112 0.127 Uiso 1 1 calc R . .
H26C H 0.278 -0.3147 0.2052 0.127 Uiso 1 1 calc R . .
C27 C 0.3018(7) -0.2005(5) 0.3426(4) 0.090(2) Uani 1 1 d . . .
H27A H 0.3471 -0.1517 0.3821 0.135 Uiso 1 1 calc R . .
H27B H 0.3285 -0.2757 0.3453 0.135 Uiso 1 1 calc R . .
H27C H 0.2197 -0.1974 0.3526 0.135 Uiso 1 1 calc R . .
C28 C 0.2907(4) 0.4372(4) 0.4790(2) 0.0424(10) Uani 1 1 d . . .
H28 H 0.3576 0.3998 0.5047 0.051 Uiso 1 1 calc R . .
C29 C 0.1925(5) 0.4390(4) 0.5323(3) 0.0522(12) Uani 1 1 d . . .
H29A H 0.1698 0.3638 0.5402 0.078 Uiso 1 1 calc R . .
H29B H 0.1261 0.476 0.5084 0.078 Uiso 1 1 calc R . .
H29C H 0.218 0.4784 0.5829 0.078 Uiso 1 1 calc R . .
C30 C 0.3310(5) 0.5499(4) 0.4640(3) 0.0593(14) Uani 1 1 d . . .
H30A H 0.3953 0.5441 0.4301 0.089 Uiso 1 1 calc R . .
H30B H 0.3571 0.591 0.5138 0.089 Uiso 1 1 calc R . .
H30C H 0.2668 0.588 0.4384 0.089 Uiso 1 1 calc R . .
C31 C -0.0468(4) 0.2783(4) 0.4247(3) 0.0494(12) Uani 1 1 d . . .
H31 H -0.0425 0.3564 0.4469 0.059 Uiso 1 1 calc R . .
C32 C -0.1537(4) 0.2626(5) 0.3692(3) 0.0626(15) Uani 1 1 d . . .
H32A H -0.1488 0.3108 0.3271 0.094 Uiso 1 1 calc R . .
H32B H -0.2223 0.2806 0.3975 0.094 Uiso 1 1 calc R . .
H32C H -0.1598 0.1863 0.3469 0.094 Uiso 1 1 calc R . .
C33 C -0.0489(6) 0.2072(5) 0.4915(3) 0.0736(18) Uani 1 1 d . . .
H33A H 0.0219 0.2206 0.5262 0.11 Uiso 1 1 calc R . .
H33B H -0.0534 0.1301 0.471 0.11 Uiso 1 1 calc R . .
H33C H -0.1166 0.2246 0.5209 0.11 Uiso 1 1 calc R . .

loop_
_atom_type_symbol
_atom_type_description
_atom_type_scat_dispersion_real
_atom_type_scat_dispersion_imag
_atom_type_scat_source
C C 0.0033 0.0016 'International Tables Vol C Tables 4.2.6.8 and 6.1.1.4'
H H 0 0 'International Tables Vol C Tables 4.2.6.8 and 6.1.1.4'
Cl Cl 0.1484 0.1585 'International Tables Vol C Tables 4.2.6.8 and 6.1.1.4'
Fe Fe 0.3463 0.8444 'International Tables Vol C Tables 4.2.6.8 and 6.1.1.4'
O O 0.0106 0.006 'International Tables Vol C Tables 4.2.6.8 and 6.1.1.4'
Ti Ti 0.2776 0.4457 'International Tables Vol C Tables 4.2.6.8 and 6.1.1.4'
